data_4316141
loop_
_publ_author_name
'William A. Merrill'
'Robert J. Wright'
'Corneliu S. Stanciu'
'Marilyn M. Olmstead'
'James C. Fettinger'
'Philip P. Power'

_publ_section_title
;
 Synthesis and Structural Characterization of a Series of Dimeric
 Metal(II) Imido Complexes {M(\m-NAr#)}2 [M = Ge, Sn, Pb; Ar#=
 C6H3-2,6-(C6H2-2,4,6-Me3)2] and the Related Monomeric Primary Amido
 Derivatives M{N(H)Ar#}2 (M = Ge, Sn, Pb): Spectroscopic Manifestations of
 Secondary Metal-Ligand Interactions
;
_journal_name_full 'Inorganic Chemistry'
_journal_page_first 7097
_journal_page_last 7105
_journal_paper_doi 10.1021/ic100831c
_journal_volume 49
_journal_year 2010
_chemical_formula_moiety 'C48 H50 N2 Pb2'
_chemical_formula_sum 'C48 H50 N2 Pb2'
_chemical_formula_weight 1069.28
_chemical_melting_point 261
_chemical_name_common {(2,6-dimesitylphenyl)imidolead(II)}2
_chemical_name_systematic
;
 ?
;
_space_group_IT_number 14
_symmetry_cell_setting monoclinic
_symmetry_space_group_name_Hall '-P 2yn'
_symmetry_space_group_name_H-M 'P 1 21/n 1'
_atom_sites_solution_hydrogens geom
_atom_sites_solution_primary direct
_atom_sites_solution_secondary difmap
_audit_creation_method SHELXL-97
_cell_angle_alpha 90.00
_cell_angle_beta 112.2590(10)
_cell_angle_gamma 90.00
_cell_formula_units_Z 4
_cell_length_a 12.6502(5)
_cell_length_b 21.1889(8)
_cell_length_c 16.3957(6)
_cell_measurement_reflns_used 9116
_cell_measurement_temperature 90(2)
_cell_measurement_theta_max 27.5
_cell_measurement_theta_min 2.5
_cell_volume 4067.3(3)
_computing_cell_refinement SMART
_computing_data_collection 'SMART 5.054 (Bruker, 2003)'
_computing_data_reduction 'SAINT 6.45A (Bruker, 2003)'
_computing_molecular_graphics 'SHELXTL 5.1 (Sheldrick, 1994)'
_computing_publication_material SHELXL97
_computing_structure_refinement 'SHELXL97 (Sheldrick, 1997)'
_computing_structure_solution 'SHELXS97 (Sheldrick, 1990)'
_diffrn_ambient_temperature 90(2)
_diffrn_detector_area_resol_mean 8.3
_diffrn_measured_fraction_theta_full 0.999
_diffrn_measured_fraction_theta_max 0.999
_diffrn_measurement_device_type 'Bruker SMART 1000'
_diffrn_measurement_method \w
_diffrn_radiation_monochromator graphite
_diffrn_radiation_source 'fine-focus sealed tube'
_diffrn_radiation_type MoK\a
_diffrn_radiation_wavelength 0.71073
_diffrn_reflns_av_R_equivalents 0.0388
_diffrn_reflns_av_sigmaI/netI 0.0285
_diffrn_reflns_limit_h_max 16
_diffrn_reflns_limit_h_min -16
_diffrn_reflns_limit_k_max 27
_diffrn_reflns_limit_k_min -27
_diffrn_reflns_limit_l_max 20
_diffrn_reflns_limit_l_min -21
_diffrn_reflns_number 46595
_diffrn_reflns_theta_full 27.54
_diffrn_reflns_theta_max 27.54
_diffrn_reflns_theta_min 1.65
_exptl_absorpt_coefficient_mu 8.303
_exptl_absorpt_correction_T_max 0.832
_exptl_absorpt_correction_T_min 0.606
_exptl_absorpt_correction_type multi-scan
_exptl_absorpt_process_details 'SADABS (Sheldrick, 2001)'
_exptl_crystal_colour violet
_exptl_crystal_density_diffrn 1.746
_exptl_crystal_density_method 'not measured'
_exptl_crystal_description block
_exptl_crystal_F_000 2064
_exptl_crystal_size_max 0.07
_exptl_crystal_size_mid 0.04
_exptl_crystal_size_min 0.02
_refine_diff_density_max 0.945
_refine_diff_density_min -0.569
_refine_diff_density_rms 0.121
_refine_ls_extinction_method none
_refine_ls_goodness_of_fit_ref 1.043
_refine_ls_hydrogen_treatment constr
_refine_ls_matrix_type full
_refine_ls_number_parameters 481
_refine_ls_number_reflns 9371
_refine_ls_number_restraints 0
_refine_ls_restrained_S_all 1.043
_refine_ls_R_factor_all 0.0297
_refine_ls_R_factor_gt 0.0202
_refine_ls_shift/su_max 0.005
_refine_ls_shift/su_mean 0.000
_refine_ls_structure_factor_coef Fsqd
_refine_ls_weighting_details 'calc w=1/[\s^2^(Fo^2^)+(0.0236P)^2^+2.2137P] where P=(Fo^2^+2Fc^2^)/3'
_refine_ls_weighting_scheme calc
_refine_ls_wR_factor_gt 0.0460
_refine_ls_wR_factor_ref 0.0501
_reflns_number_gt 8014
_reflns_number_total 9371
_reflns_threshold_expression I>2\s(I)
_cod_data_source_file ic100831c_si_001_3.cif
_cod_data_source_block wam01
_cod_original_sg_symbol_H-M 'P 21/n'
_cod_database_code 4316141

loop_
_symmetry_equiv_pos_as_xyz
'x, y, z'
'-x+1/2, y+1/2, -z+1/2'
'-x, -y, -z'
'x-1/2, -y-1/2, z-1/2'

loop_
_atom_site_label
_atom_site_type_symbol
_atom_site_fract_x
_atom_site_fract_y
_atom_site_fract_z
_atom_site_U_iso_or_equiv
_atom_site_adp_type
_atom_site_occupancy
_atom_site_symmetry_multiplicity
_atom_site_calc_flag
_atom_site_refinement_flags
_atom_site_disorder_assembly
_atom_site_disorder_group
Pb1 Pb 0.068222(10) 0.847220(5) 0.128198(8) 0.01595(4) Uani 1 1 d . . .
Pb2 Pb -0.100080(9) 0.729943(5) 0.149366(8) 0.01538(4) Uani 1 1 d . . .
N1 N 0.0543(2) 0.74383(12) 0.11768(17) 0.0153(5) Uani 1 1 d . . .
N2 N -0.0384(2) 0.82385(12) 0.20477(17) 0.0155(5) Uani 1 1 d . . .
C1 C 0.1090(2) 0.69881(14) 0.08724(19) 0.0131(6) Uani 1 1 d . . .
C2 C 0.1736(2) 0.71409(14) 0.03502(19) 0.0143(6) Uani 1 1 d . . .
C3 C 0.2262(3) 0.66684(15) 0.0044(2) 0.0167(6) Uani 1 1 d . . .
H3A H 0.2677 0.6781 -0.0310 0.020 Uiso 1 1 calc R . .
C4 C 0.2191(3) 0.60372(15) 0.0246(2) 0.0193(7) Uani 1 1 d . . .
H4A H 0.2535 0.5719 0.0021 0.023 Uiso 1 1 calc R . .
C5 C 0.1605(3) 0.58807(15) 0.0786(2) 0.0176(6) Uani 1 1 d . . .
H5A H 0.1570 0.5451 0.0940 0.021 Uiso 1 1 calc R . .
C6 C 0.1073(2) 0.63360(14) 0.11037(19) 0.0143(6) Uani 1 1 d . . .
C7 C 0.0548(3) 0.61396(14) 0.17471(19) 0.0149(6) Uani 1 1 d . . .
C8 C -0.0475(3) 0.57968(14) 0.1474(2) 0.0176(6) Uani 1 1 d . . .
C9 C -0.0927(3) 0.56150(15) 0.2096(2) 0.0210(7) Uani 1 1 d . . .
H9A H -0.1625 0.5387 0.1905 0.025 Uiso 1 1 calc R . .
C10 C -0.0390(3) 0.57572(15) 0.2980(2) 0.0190(6) Uani 1 1 d . . .
C11 C 0.0633(3) 0.60937(15) 0.3246(2) 0.0194(7) Uani 1 1 d . . .
H11A H 0.1013 0.6195 0.3853 0.023 Uiso 1 1 calc R . .
C12 C 0.1114(3) 0.62858(14) 0.2651(2) 0.0160(6) Uani 1 1 d . . .
C13 C -0.1110(3) 0.56319(17) 0.0515(2) 0.0265(8) Uani 1 1 d . . .
H13A H -0.1908 0.5535 0.0413 0.040 Uiso 1 1 calc R . .
H13B H -0.0753 0.5263 0.0364 0.040 Uiso 1 1 calc R . .
H13C H -0.1081 0.5990 0.0147 0.040 Uiso 1 1 calc R . .
C14 C -0.0886(3) 0.55476(17) 0.3641(2) 0.0257(8) Uani 1 1 d . . .
H14A H -0.1012 0.5917 0.3953 0.039 Uiso 1 1 calc R . .
H14B H -0.0353 0.5258 0.4066 0.039 Uiso 1 1 calc R . .
H14C H -0.1614 0.5332 0.3334 0.039 Uiso 1 1 calc R . .
C15 C 0.2234(3) 0.66359(16) 0.2967(2) 0.0209(7) Uani 1 1 d . . .
H15A H 0.2766 0.6422 0.2753 0.031 Uiso 1 1 calc R . .
H15B H 0.2557 0.6645 0.3612 0.031 Uiso 1 1 calc R . .
H15C H 0.2108 0.7069 0.2740 0.031 Uiso 1 1 calc R . .
C16 C 0.1953(2) 0.78145(14) 0.01990(19) 0.0132(6) Uani 1 1 d . . .
C17 C 0.1240(2) 0.81497(14) -0.05385(19) 0.0143(6) Uani 1 1 d . . .
C18 C 0.1449(3) 0.87879(15) -0.0628(2) 0.0166(6) Uani 1 1 d . . .
H18A H 0.0962 0.9010 -0.1133 0.020 Uiso 1 1 calc R . .
C19 C 0.2351(3) 0.91070(15) 0.0004(2) 0.0186(7) Uani 1 1 d . . .
C20 C 0.3084(3) 0.87605(16) 0.0719(2) 0.0187(7) Uani 1 1 d . . .
H20A H 0.3727 0.8965 0.1141 0.022 Uiso 1 1 calc R . .
C21 C 0.2900(2) 0.81265(15) 0.08302(19) 0.0147(6) Uani 1 1 d . . .
C22 C 0.0247(3) 0.78212(15) -0.1232(2) 0.0215(7) Uani 1 1 d . . .
H22A H -0.0271 0.7657 -0.0964 0.032 Uiso 1 1 calc R . .
H22B H 0.0531 0.7471 -0.1483 0.032 Uiso 1 1 calc R . .
H22C H -0.0164 0.8122 -0.1699 0.032 Uiso 1 1 calc R . .
C23 C 0.2509(3) 0.98100(15) -0.0064(2) 0.0272(8) Uani 1 1 d . . .
H23A H 0.2159 0.9941 -0.0682 0.041 Uiso 1 1 calc R . .
H23B H 0.3326 0.9910 0.0166 0.041 Uiso 1 1 calc R . .
H23C H 0.2143 1.0035 0.0282 0.041 Uiso 1 1 calc R . .
C24 C 0.3671(3) 0.77745(16) 0.1643(2) 0.0210(7) Uani 1 1 d . . .
H24A H 0.4388 0.8008 0.1920 0.032 Uiso 1 1 calc R . .
H24B H 0.3835 0.7353 0.1474 0.032 Uiso 1 1 calc R . .
H24C H 0.3290 0.7735 0.2061 0.032 Uiso 1 1 calc R . .
C25 C -0.0666(2) 0.86386(14) 0.25957(19) 0.0135(6) Uani 1 1 d . . .
C26 C -0.1699(2) 0.85843(14) 0.2744(2) 0.0148(6) Uani 1 1 d . . .
C27 C -0.1968(3) 0.90203(14) 0.3275(2) 0.0172(6) Uani 1 1 d . . .
H27A H -0.2678 0.8986 0.3345 0.021 Uiso 1 1 calc R . .
C28 C -0.1222(3) 0.95026(16) 0.3702(2) 0.0213(7) Uani 1 1 d . . .
H28A H -0.1424 0.9803 0.4048 0.026 Uiso 1 1 calc R . .
C29 C -0.0173(3) 0.95381(15) 0.3614(2) 0.0188(6) Uani 1 1 d . . .
H29A H 0.0352 0.9859 0.3920 0.023 Uiso 1 1 calc R . .
C30 C 0.0128(2) 0.91144(14) 0.30874(19) 0.0146(6) Uani 1 1 d . . .
C31 C 0.1304(2) 0.91359(14) 0.30792(19) 0.0161(6) Uani 1 1 d . . .
C32 C 0.1666(2) 0.96252(15) 0.2674(2) 0.0173(6) Uani 1 1 d . . .
C33 C 0.2775(3) 0.96175(15) 0.2674(2) 0.0196(7) Uani 1 1 d . . .
H33A H 0.3013 0.9950 0.2394 0.023 Uiso 1 1 calc R . .
C34 C 0.3530(3) 0.91332(16) 0.3075(2) 0.0197(7) Uani 1 1 d . . .
C35 C 0.3160(3) 0.86497(15) 0.3470(2) 0.0182(6) Uani 1 1 d . . .
H35A H 0.3666 0.8310 0.3733 0.022 Uiso 1 1 calc R . .
C36 C 0.2075(3) 0.86442(15) 0.34966(19) 0.0168(6) Uani 1 1 d . . .
C37 C 0.0873(3) 1.01602(16) 0.2217(2) 0.0260(8) Uani 1 1 d . . .
H37A H 0.1073 1.0319 0.1733 0.039 Uiso 1 1 calc R . .
H37B H 0.0948 1.0501 0.2640 0.039 Uiso 1 1 calc R . .
H37C H 0.0083 1.0007 0.1982 0.039 Uiso 1 1 calc R . .
C38 C 0.4751(3) 0.91450(17) 0.3121(2) 0.0252(8) Uani 1 1 d . . .
H38A H 0.4797 0.9415 0.2650 0.038 Uiso 1 1 calc R . .
H38B H 0.4990 0.8716 0.3048 0.038 Uiso 1 1 calc R . .
H38C H 0.5254 0.9312 0.3694 0.038 Uiso 1 1 calc R . .
C39 C 0.1738(3) 0.81226(16) 0.3976(2) 0.0233(7) Uani 1 1 d . . .
H39A H 0.2401 0.7853 0.4276 0.035 Uiso 1 1 calc R . .
H39B H 0.1127 0.7870 0.3551 0.035 Uiso 1 1 calc R . .
H39C H 0.1468 0.8306 0.4410 0.035 Uiso 1 1 calc R . .
C40 C -0.2466(2) 0.80313(15) 0.2358(2) 0.0156(6) Uani 1 1 d . . .
C41 C -0.3320(3) 0.80608(15) 0.1503(2) 0.0184(6) Uani 1 1 d . . .
C42 C -0.3954(3) 0.75253(16) 0.1134(2) 0.0205(7) Uani 1 1 d . . .
H42A H -0.4516 0.7547 0.0553 0.025 Uiso 1 1 calc R . .
C43 C -0.3789(3) 0.69581(16) 0.1594(2) 0.0210(7) Uani 1 1 d . . .
C44 C -0.2976(3) 0.69399(15) 0.2444(2) 0.0194(7) Uani 1 1 d . . .
H44A H -0.2877 0.6561 0.2774 0.023 Uiso 1 1 calc R . .
C45 C -0.2296(2) 0.74608(15) 0.2832(2) 0.0156(6) Uani 1 1 d . . .
C46 C -0.3518(3) 0.86688(17) 0.0984(2) 0.0258(8) Uani 1 1 d . . .
H46A H -0.4131 0.8607 0.0405 0.039 Uiso 1 1 calc R . .
H46B H -0.2815 0.8791 0.0906 0.039 Uiso 1 1 calc R . .
H46C H -0.3736 0.9002 0.1303 0.039 Uiso 1 1 calc R . .
C47 C -0.4477(3) 0.63743(17) 0.1180(3) 0.0304(8) Uani 1 1 d . . .
H47A H -0.4061 0.5997 0.1479 0.046 Uiso 1 1 calc R . .
H47B H -0.4596 0.6357 0.0554 0.046 Uiso 1 1 calc R . .
H47C H -0.5218 0.6392 0.1240 0.046 Uiso 1 1 calc R . .
C48 C -0.1346(3) 0.73877(16) 0.3732(2) 0.0197(7) Uani 1 1 d . . .
H48A H -0.1627 0.7146 0.4118 0.030 Uiso 1 1 calc R . .
H48B H -0.1094 0.7806 0.3988 0.030 Uiso 1 1 calc R . .
H48C H -0.0701 0.7164 0.3671 0.030 Uiso 1 1 calc R . .

loop_
_atom_site_aniso_label
_atom_site_aniso_U_11
_atom_site_aniso_U_22
_atom_site_aniso_U_33
_atom_site_aniso_U_23
_atom_site_aniso_U_13
_atom_site_aniso_U_12
Pb1 0.02077(6) 0.01135(6) 0.02135(7) -0.00104(4) 0.01432(5) -0.00090(4)
Pb2 0.01460(6) 0.01458(6) 0.01996(6) -0.00439(4) 0.00995(5) -0.00316(4)
N1 0.0153(12) 0.0147(13) 0.0188(13) 0.0003(10) 0.0097(10) -0.0004(10)
N2 0.0169(12) 0.0144(13) 0.0195(13) -0.0014(10) 0.0117(11) -0.0013(10)
C1 0.0124(13) 0.0145(15) 0.0112(14) -0.0019(11) 0.0033(11) -0.0001(11)
C2 0.0130(14) 0.0166(15) 0.0145(15) 0.0000(12) 0.0064(12) -0.0018(11)
C3 0.0176(15) 0.0210(16) 0.0144(15) 0.0002(12) 0.0093(12) 0.0002(13)
C4 0.0245(16) 0.0179(16) 0.0169(16) -0.0017(13) 0.0097(13) 0.0051(13)
C5 0.0227(16) 0.0138(15) 0.0169(15) -0.0013(12) 0.0082(13) 0.0010(12)
C6 0.0153(14) 0.0157(15) 0.0118(14) -0.0004(12) 0.0051(12) 0.0005(12)
C7 0.0217(15) 0.0080(13) 0.0164(15) 0.0028(11) 0.0086(12) 0.0040(12)
C8 0.0220(16) 0.0127(15) 0.0170(15) 0.0009(12) 0.0060(13) 0.0004(12)
C9 0.0223(16) 0.0149(16) 0.0276(18) 0.0025(13) 0.0117(14) -0.0022(13)
C10 0.0253(16) 0.0139(15) 0.0217(16) 0.0050(13) 0.0135(13) 0.0040(13)
C11 0.0252(16) 0.0195(16) 0.0156(15) -0.0002(13) 0.0099(13) 0.0034(13)
C12 0.0177(15) 0.0109(14) 0.0193(16) -0.0012(12) 0.0069(12) 0.0020(12)
C13 0.0305(18) 0.0264(19) 0.0192(17) -0.0018(14) 0.0057(14) -0.0103(15)
C14 0.0331(19) 0.0249(18) 0.0270(19) 0.0052(14) 0.0204(16) -0.0004(15)
C15 0.0197(16) 0.0254(18) 0.0183(16) -0.0013(13) 0.0080(13) 0.0001(13)
C16 0.0127(13) 0.0169(15) 0.0139(14) -0.0004(12) 0.0093(11) 0.0017(11)
C17 0.0127(13) 0.0173(15) 0.0152(15) -0.0001(12) 0.0080(12) 0.0006(12)
C18 0.0185(15) 0.0162(15) 0.0165(15) 0.0023(12) 0.0082(12) 0.0029(12)
C19 0.0208(15) 0.0178(16) 0.0244(17) -0.0018(13) 0.0166(13) -0.0041(13)
C20 0.0149(14) 0.0227(17) 0.0194(16) -0.0052(13) 0.0076(12) -0.0043(13)
C21 0.0133(13) 0.0199(16) 0.0121(14) -0.0011(12) 0.0064(11) -0.0005(12)
C22 0.0173(15) 0.0198(17) 0.0219(17) 0.0009(13) 0.0013(13) -0.0005(13)
C23 0.035(2) 0.0172(17) 0.034(2) -0.0011(15) 0.0188(16) -0.0053(14)
C24 0.0173(15) 0.0253(18) 0.0182(16) -0.0026(13) 0.0042(13) 0.0019(13)
C25 0.0148(14) 0.0119(14) 0.0141(14) 0.0014(11) 0.0059(12) 0.0030(11)
C26 0.0157(14) 0.0128(15) 0.0143(15) 0.0029(11) 0.0039(12) 0.0023(11)
C27 0.0181(15) 0.0176(16) 0.0192(16) 0.0020(12) 0.0109(13) 0.0045(12)
C28 0.0270(17) 0.0186(16) 0.0218(17) -0.0037(13) 0.0133(14) 0.0050(13)
C29 0.0206(15) 0.0161(16) 0.0192(16) -0.0038(13) 0.0070(13) -0.0013(13)
C30 0.0149(14) 0.0128(14) 0.0159(15) 0.0018(12) 0.0058(12) 0.0012(11)
C31 0.0170(14) 0.0158(15) 0.0140(15) -0.0042(12) 0.0042(12) -0.0031(12)
C32 0.0173(15) 0.0151(15) 0.0165(15) -0.0041(12) 0.0030(12) -0.0019(12)
C33 0.0180(15) 0.0189(16) 0.0210(16) -0.0037(13) 0.0064(13) -0.0060(13)
C34 0.0168(15) 0.0243(17) 0.0168(16) -0.0115(13) 0.0051(12) -0.0046(13)
C35 0.0170(15) 0.0182(16) 0.0171(16) -0.0030(13) 0.0039(12) 0.0028(12)
C36 0.0208(15) 0.0173(15) 0.0113(14) -0.0024(12) 0.0051(12) 0.0005(12)
C37 0.0243(17) 0.0170(17) 0.035(2) 0.0063(14) 0.0099(15) -0.0003(13)
C38 0.0175(16) 0.0278(19) 0.0305(19) -0.0122(15) 0.0093(14) -0.0049(14)
C39 0.0285(17) 0.0201(17) 0.0208(17) 0.0032(14) 0.0087(14) 0.0047(14)
C40 0.0148(14) 0.0177(15) 0.0197(16) -0.0002(12) 0.0127(12) 0.0021(12)
C41 0.0164(15) 0.0188(16) 0.0222(16) 0.0039(13) 0.0098(13) 0.0048(13)
C42 0.0153(15) 0.0256(17) 0.0199(16) 0.0011(14) 0.0058(13) 0.0012(13)
C43 0.0156(15) 0.0202(17) 0.0308(18) -0.0038(14) 0.0128(14) -0.0022(13)
C44 0.0206(15) 0.0182(16) 0.0247(17) 0.0037(13) 0.0148(13) 0.0004(13)
C45 0.0140(14) 0.0183(15) 0.0194(16) -0.0007(12) 0.0118(12) 0.0015(12)
C46 0.0251(17) 0.0231(18) 0.0253(18) 0.0057(15) 0.0052(14) 0.0013(14)
C47 0.0226(18) 0.0253(19) 0.042(2) -0.0045(16) 0.0105(16) -0.0068(14)
C48 0.0231(16) 0.0208(17) 0.0167(16) 0.0031(13) 0.0093(13) 0.0026(13)

loop_
_atom_type_symbol
_atom_type_description
_atom_type_scat_dispersion_real
_atom_type_scat_dispersion_imag
_atom_type_scat_source
C C 0.0033 0.0016 'International Tables Vol C Tables 4.2.6.8 and 6.1.1.4'
H H 0.0000 0.0000 'International Tables Vol C Tables 4.2.6.8 and 6.1.1.4'
Pb Pb -3.3944 10.1111 'International Tables Vol C Tables 4.2.6.8 and 6.1.1.4'
N N 0.0061 0.0033 'International Tables Vol C Tables 4.2.6.8 and 6.1.1.4'

loop_
_geom_angle_atom_site_label_1
_geom_angle_atom_site_label_2
_geom_angle_atom_site_label_3
_geom_angle
_geom_angle_site_symmetry_1
_geom_angle_site_symmetry_3
_geom_angle_publ_flag
N1 Pb1 N2 76.95(9) . . ?
N1 Pb1 Pb2 40.50(6) . . ?
N2 Pb1 Pb2 40.10(7) . . ?
N2 Pb2 N1 76.79(9) . . ?
N2 Pb2 Pb1 40.43(6) . . ?
N1 Pb2 Pb1 40.00(7) . . ?
C1 N1 Pb1 132.9(2) . . ?
C1 N1 Pb2 126.8(2) . . ?
Pb1 N1 Pb2 99.50(10) . . ?
C25 N2 Pb2 133.3(2) . . ?
C25 N2 Pb1 126.5(2) . . ?
Pb2 N2 Pb1 99.47(10) . . ?
N1 C1 C2 122.7(3) . . ?
N1 C1 C6 120.7(3) . . ?
C2 C1 C6 116.5(3) . . ?
C3 C2 C1 120.8(3) . . ?
C3 C2 C16 118.9(3) . . ?
C1 C2 C16 120.0(3) . . ?
C4 C3 C2 121.5(3) . . ?
C4 C3 H3A 119.2 . . ?
C2 C3 H3A 119.2 . . ?
C3 C4 C5 118.6(3) . . ?
C3 C4 H4A 120.7 . . ?
C5 C4 H4A 120.7 . . ?
C6 C5 C4 121.6(3) . . ?
C6 C5 H5A 119.2 . . ?
C4 C5 H5A 119.2 . . ?
C5 C6 C1 120.8(3) . . ?
C5 C6 C7 118.6(3) . . ?
C1 C6 C7 120.5(3) . . ?
C8 C7 C12 119.2(3) . . ?
C8 C7 C6 121.3(3) . . ?
C12 C7 C6 119.5(3) . . ?
C7 C8 C9 119.5(3) . . ?
C7 C8 C13 121.0(3) . . ?
C9 C8 C13 119.5(3) . . ?
C10 C9 C8 122.1(3) . . ?
C10 C9 H9A 119.0 . . ?
C8 C9 H9A 119.0 . . ?
C9 C10 C11 118.0(3) . . ?
C9 C10 C14 121.1(3) . . ?
C11 C10 C14 120.9(3) . . ?
C10 C11 C12 122.0(3) . . ?
C10 C11 H11A 119.0 . . ?
C12 C11 H11A 119.0 . . ?
C11 C12 C7 119.2(3) . . ?
C11 C12 C15 120.5(3) . . ?
C7 C12 C15 120.3(3) . . ?
C8 C13 H13A 109.5 . . ?
C8 C13 H13B 109.5 . . ?
H13A C13 H13B 109.5 . . ?
C8 C13 H13C 109.5 . . ?
H13A C13 H13C 109.5 . . ?
H13B C13 H13C 109.5 . . ?
C10 C14 H14A 109.5 . . ?
C10 C14 H14B 109.5 . . ?
H14A C14 H14B 109.5 . . ?
C10 C14 H14C 109.5 . . ?
H14A C14 H14C 109.5 . . ?
H14B C14 H14C 109.5 . . ?
C12 C15 H15A 109.5 . . ?
C12 C15 H15B 109.5 . . ?
H15A C15 H15B 109.5 . . ?
C12 C15 H15C 109.5 . . ?
H15A C15 H15C 109.5 . . ?
H15B C15 H15C 109.5 . . ?
C17 C16 C21 119.0(3) . . ?
C17 C16 C2 122.0(3) . . ?
C21 C16 C2 118.9(3) . . ?
C18 C17 C16 119.8(3) . . ?
C18 C17 C22 120.3(3) . . ?
C16 C17 C22 119.9(3) . . ?
C19 C18 C17 121.8(3) . . ?
C19 C18 H18A 119.1 . . ?
C17 C18 H18A 119.1 . . ?
C18 C19 C20 117.7(3) . . ?
C18 C19 C23 121.2(3) . . ?
C20 C19 C23 121.0(3) . . ?
C21 C20 C19 121.9(3) . . ?
C21 C20 H20A 119.0 . . ?
C19 C20 H20A 119.0 . . ?
C20 C21 C16 119.6(3) . . ?
C20 C21 C24 120.5(3) . . ?
C16 C21 C24 119.8(3) . . ?
C17 C22 H22A 109.5 . . ?
C17 C22 H22B 109.5 . . ?
H22A C22 H22B 109.5 . . ?
C17 C22 H22C 109.5 . . ?
H22A C22 H22C 109.5 . . ?
H22B C22 H22C 109.5 . . ?
C19 C23 H23A 109.5 . . ?
C19 C23 H23B 109.5 . . ?
H23A C23 H23B 109.5 . . ?
C19 C23 H23C 109.5 . . ?
H23A C23 H23C 109.5 . . ?
H23B C23 H23C 109.5 . . ?
C21 C24 H24A 109.5 . . ?
C21 C24 H24B 109.5 . . ?
H24A C24 H24B 109.5 . . ?
C21 C24 H24C 109.5 . . ?
H24A C24 H24C 109.5 . . ?
H24B C24 H24C 109.5 . . ?
N2 C25 C26 122.9(3) . . ?
N2 C25 C30 120.0(3) . . ?
C26 C25 C30 117.0(3) . . ?
C27 C26 C25 120.6(3) . . ?
C27 C26 C40 120.6(3) . . ?
C25 C26 C40 118.7(3) . . ?
C28 C27 C26 121.4(3) . . ?
C28 C27 H27A 119.3 . . ?
C26 C27 H27A 119.3 . . ?
C27 C28 C29 118.8(3) . . ?
C27 C28 H28A 120.6 . . ?
C29 C28 H28A 120.6 . . ?
C28 C29 C30 121.6(3) . . ?
C28 C29 H29A 119.2 . . ?
C30 C29 H29A 119.2 . . ?
C29 C30 C25 120.2(3) . . ?
C29 C30 C31 119.5(3) . . ?
C25 C30 C31 120.2(3) . . ?
C32 C31 C36 119.0(3) . . ?
C32 C31 C30 122.2(3) . . ?
C36 C31 C30 118.7(3) . . ?
C31 C32 C33 119.9(3) . . ?
C31 C32 C37 121.1(3) . . ?
C33 C32 C37 119.0(3) . . ?
C34 C33 C32 121.2(3) . . ?
C34 C33 H33A 119.4 . . ?
C32 C33 H33A 119.4 . . ?
C33 C34 C35 118.4(3) . . ?
C33 C34 C38 121.1(3) . . ?
C35 C34 C38 120.4(3) . . ?
C34 C35 C36 122.2(3) . . ?
C34 C35 H35A 118.9 . . ?
C36 C35 H35A 118.9 . . ?
C35 C36 C31 119.2(3) . . ?
C35 C36 C39 120.0(3) . . ?
C31 C36 C39 120.8(3) . . ?
C32 C37 H37A 109.5 . . ?
C32 C37 H37B 109.5 . . ?
H37A C37 H37B 109.5 . . ?
C32 C37 H37C 109.5 . . ?
H37A C37 H37C 109.5 . . ?
H37B C37 H37C 109.5 . . ?
C34 C38 H38A 109.5 . . ?
C34 C38 H38B 109.5 . . ?
H38A C38 H38B 109.5 . . ?
C34 C38 H38C 109.5 . . ?
H38A C38 H38C 109.5 . . ?
H38B C38 H38C 109.5 . . ?
C36 C39 H39A 109.5 . . ?
C36 C39 H39B 109.5 . . ?
H39A C39 H39B 109.5 . . ?
C36 C39 H39C 109.5 . . ?
H39A C39 H39C 109.5 . . ?
H39B C39 H39C 109.5 . . ?
C45 C40 C41 119.1(3) . . ?
C45 C40 C26 119.9(3) . . ?
C41 C40 C26 121.0(3) . . ?
C42 C41 C40 119.7(3) . . ?
C42 C41 C46 120.4(3) . . ?
C40 C41 C46 119.9(3) . . ?
C41 C42 C43 121.8(3) . . ?
C41 C42 H42A 119.1 . . ?
C43 C42 H42A 119.1 . . ?
C44 C43 C42 118.1(3) . . ?
C44 C43 C47 120.6(3) . . ?
C42 C43 C47 121.3(3) . . ?
C43 C44 C45 122.1(3) . . ?
C43 C44 H44A 118.9 . . ?
C45 C44 H44A 118.9 . . ?
C44 C45 C40 119.2(3) . . ?
C44 C45 C48 119.2(3) . . ?
C40 C45 C48 121.5(3) . . ?
C41 C46 H46A 109.5 . . ?
C41 C46 H46B 109.5 . . ?
H46A C46 H46B 109.5 . . ?
C41 C46 H46C 109.5 . . ?
H46A C46 H46C 109.5 . . ?
H46B C46 H46C 109.5 . . ?
C43 C47 H47A 109.5 . . ?
C43 C47 H47B 109.5 . . ?
H47A C47 H47B 109.5 . . ?
C43 C47 H47C 109.5 . . ?
H47A C47 H47C 109.5 . . ?
H47B C47 H47C 109.5 . . ?
C45 C48 H48A 109.5 . . ?
C45 C48 H48B 109.5 . . ?
H48A C48 H48B 109.5 . . ?
C45 C48 H48C 109.5 . . ?
H48A C48 H48C 109.5 . . ?
H48B C48 H48C 109.5 . . ?

loop_
_geom_bond_atom_site_label_1
_geom_bond_atom_site_label_2
_geom_bond_distance
_geom_bond_site_symmetry_2
_geom_bond_publ_flag
Pb1 N1 2.199(3) . ?
Pb1 N2 2.219(2) . ?
Pb1 Pb2 3.37464(18) . ?
Pb2 N2 2.204(3) . ?
Pb2 N1 2.222(2) . ?
N1 C1 1.378(4) . ?
N2 C25 1.377(4) . ?
C1 C2 1.427(4) . ?
C1 C6 1.435(4) . ?
C2 C3 1.396(4) . ?
C2 C16 1.492(4) . ?
C3 C4 1.389(4) . ?
C3 H3A 0.9500 . ?
C4 C5 1.392(4) . ?
C4 H4A 0.9500 . ?
C5 C6 1.386(4) . ?
C5 H5A 0.9500 . ?
C6 C7 1.503(4) . ?
C7 C8 1.401(4) . ?
C7 C12 1.415(4) . ?
C8 C9 1.400(4) . ?
C8 C13 1.510(4) . ?
C9 C10 1.381(5) . ?
C9 H9A 0.9500 . ?
C10 C11 1.395(4) . ?
C10 C14 1.510(4) . ?
C11 C12 1.392(4) . ?
C11 H11A 0.9500 . ?
C12 C15 1.507(4) . ?
C13 H13A 0.9800 . ?
C13 H13B 0.9800 . ?
C13 H13C 0.9800 . ?
C14 H14A 0.9800 . ?
C14 H14B 0.9800 . ?
C14 H14C 0.9800 . ?
C15 H15A 0.9800 . ?
C15 H15B 0.9800 . ?
C15 H15C 0.9800 . ?
C16 C17 1.398(4) . ?
C16 C21 1.415(4) . ?
C17 C18 1.396(4) . ?
C17 C22 1.507(4) . ?
C18 C19 1.392(4) . ?
C18 H18A 0.9500 . ?
C19 C20 1.396(5) . ?
C19 C23 1.512(4) . ?
C20 C21 1.387(4) . ?
C20 H20A 0.9500 . ?
C21 C24 1.517(4) . ?
C22 H22A 0.9800 . ?
C22 H22B 0.9800 . ?
C22 H22C 0.9800 . ?
C23 H23A 0.9800 . ?
C23 H23B 0.9800 . ?
C23 H23C 0.9800 . ?
C24 H24A 0.9800 . ?
C24 H24B 0.9800 . ?
C24 H24C 0.9800 . ?
C25 C26 1.423(4) . ?
C25 C30 1.436(4) . ?
C26 C27 1.397(4) . ?
C26 C40 1.500(4) . ?
C27 C28 1.388(4) . ?
C27 H27A 0.9500 . ?
C28 C29 1.390(4) . ?
C28 H28A 0.9500 . ?
C29 C30 1.395(4) . ?
C29 H29A 0.9500 . ?
C30 C31 1.493(4) . ?
C31 C32 1.399(4) . ?
C31 C36 1.415(4) . ?
C32 C33 1.404(4) . ?
C32 C37 1.511(4) . ?
C33 C34 1.386(5) . ?
C33 H33A 0.9500 . ?
C34 C35 1.385(5) . ?
C34 C38 1.518(4) . ?
C35 C36 1.390(4) . ?
C35 H35A 0.9500 . ?
C36 C39 1.508(4) . ?
C37 H37A 0.9800 . ?
C37 H37B 0.9800 . ?
C37 H37C 0.9800 . ?
C38 H38A 0.9800 . ?
C38 H38B 0.9800 . ?
C38 H38C 0.9800 . ?
C39 H39A 0.9800 . ?
C39 H39B 0.9800 . ?
C39 H39C 0.9800 . ?
C40 C45 1.409(4) . ?
C40 C41 1.411(4) . ?
C41 C42 1.389(5) . ?
C41 C46 1.512(4) . ?
C42 C43 1.392(5) . ?
C42 H42A 0.9500 . ?
C43 C44 1.384(5) . ?
C43 C47 1.517(5) . ?
C44 C45 1.396(4) . ?
C44 H44A 0.9500 . ?
C45 C48 1.517(4) . ?
C46 H46A 0.9800 . ?
C46 H46B 0.9800 . ?
C46 H46C 0.9800 . ?
C47 H47A 0.9800 . ?
C47 H47B 0.9800 . ?
C47 H47C 0.9800 . ?
C48 H48A 0.9800 . ?
C48 H48B 0.9800 . ?
C48 H48C 0.9800 . ?
